data_4110355
loop_
_publ_author_name
'Douglas B. Grotjahn'
'Yi Gong'
'Lev Zakharov'
'James A. Golen'
'Arnold L. Rheingold'

_publ_section_title
;
 Changes in Coordination of Sterically Demanding Hybrid
 Imidazolylphosphine Ligands on Pd(0) and Pd(II)
;
_journal_name_full 'Journal of the American Chemical Society'
_journal_page_first 438
_journal_page_last 453
_journal_paper_doi 10.1021/ja054779u
_journal_volume 128
_journal_year 2006
_chemical_formula_sum 'C24 H46 N4 P2 Pd'
_chemical_formula_weight 558.99
_chemical_name_systematic
; 
 ? 
;
_space_group_IT_number 14
_symmetry_cell_setting monoclinic
_symmetry_space_group_name_Hall '-P 2yn'
_symmetry_space_group_name_H-M 'P 1 21/n 1'
_atom_sites_solution_hydrogens geom
_atom_sites_solution_primary direct
_atom_sites_solution_secondary difmap
_audit_creation_method SHELXL-97
_cell_angle_alpha 90.00
_cell_angle_beta 110.4000(10)
_cell_angle_gamma 90.00
_cell_formula_units_Z 4
_cell_length_a 15.9009(11)
_cell_length_b 11.4188(8)
_cell_length_c 16.5897(11)
_cell_measurement_reflns_used 7289
_cell_measurement_temperature 223(2)
_cell_measurement_theta_max 28.26
_cell_measurement_theta_min 2.25
_cell_volume 2823.3(3)
_computing_cell_refinement 'Bruker SMART'
_computing_data_collection 'Bruker SMART'
_computing_data_reduction 'Bruker SAINT'
_computing_molecular_graphics 'Bruker SHELXTL'
_computing_publication_material 'Bruker SHELXTL'
_computing_structure_refinement 'SHELXL-97 (Sheldrick, 1997)'
_computing_structure_solution 'SHELXS-97 (Sheldrick, 1990)'
_diffrn_ambient_temperature 223(2)
_diffrn_measured_fraction_theta_full 0.973
_diffrn_measured_fraction_theta_max 0.973
_diffrn_measurement_device_type 'CCD area detector'
_diffrn_measurement_method 'phi and omega scans'
_diffrn_radiation_monochromator graphite
_diffrn_radiation_source 'fine-focus sealed tube'
_diffrn_radiation_type MoK\a
_diffrn_radiation_wavelength 0.71073
_diffrn_reflns_av_R_equivalents 0.0233
_diffrn_reflns_av_sigmaI/netI 0.0239
_diffrn_reflns_limit_h_max 20
_diffrn_reflns_limit_h_min -20
_diffrn_reflns_limit_k_max 15
_diffrn_reflns_limit_k_min -15
_diffrn_reflns_limit_l_max 19
_diffrn_reflns_limit_l_min -21
_diffrn_reflns_number 20705
_diffrn_reflns_theta_full 28.27
_diffrn_reflns_theta_max 28.27
_diffrn_reflns_theta_min 1.53
_exptl_absorpt_coefficient_mu 0.788
_exptl_absorpt_correction_type SADABS
_exptl_crystal_colour colorless
_exptl_crystal_density_diffrn 1.315
_exptl_crystal_density_meas 0
_exptl_crystal_description block
_exptl_crystal_F_000 1176
_exptl_crystal_size_max 0.30
_exptl_crystal_size_mid 0.30
_exptl_crystal_size_min 0.25
_refine_diff_density_max 0.836
_refine_diff_density_min -0.290
_refine_diff_density_rms 0.069
_refine_ls_extinction_method none
_refine_ls_goodness_of_fit_ref 1.069
_refine_ls_hydrogen_treatment mixed
_refine_ls_matrix_type full
_refine_ls_number_parameters 280
_refine_ls_number_reflns 6800
_refine_ls_number_restraints 0
_refine_ls_restrained_S_all 1.069
_refine_ls_R_factor_all 0.0317
_refine_ls_R_factor_gt 0.0278
_refine_ls_shift/su_max 0.000
_refine_ls_shift/su_mean 0.000
_refine_ls_structure_factor_coef Fsqd
_refine_ls_weighting_details 'calc w=1/[\s^2^(Fo^2^)+(0.0700P)^2^+0.0000P] where P=(Fo^2^+2Fc^2^)/3'
_refine_ls_weighting_scheme calc
_refine_ls_wR_factor_gt 0.0947
_refine_ls_wR_factor_ref 0.0982
_reflns_number_gt 6077
_reflns_number_total 6800
_reflns_threshold_expression >2sigma(I)
_cod_data_source_file ja054779usi20050716_085007.cif
_cod_data_source_block grot58
_cod_database_code 4110355

loop_
_symmetry_equiv_pos_as_xyz
'x, y, z'
'-x+1/2, y+1/2, -z+1/2'
'-x, -y, -z'
'x-1/2, -y-1/2, z-1/2'

loop_
_atom_site_label
_atom_site_type_symbol
_atom_site_fract_x
_atom_site_fract_y
_atom_site_fract_z
_atom_site_U_iso_or_equiv
_atom_site_adp_type
_atom_site_occupancy
_atom_site_symmetry_multiplicity
_atom_site_calc_flag
_atom_site_refinement_flags
Pd1 Pd 0.246864(7) 0.019346(11) -0.001681(7) 0.03138(7) Uani 1 1 d .
P1 P 0.18308(3) -0.13338(3) -0.09152(2) 0.02629(10) Uani 1 1 d .
P2 P 0.30547(3) 0.18411(3) 0.07546(2) 0.02792(10) Uani 1 1 d .
N1 N 0.12774(10) -0.25203(12) 0.03124(9) 0.0335(3) Uani 1 1 d .
N2 N 0.10917(11) -0.35572(12) -0.08664(9) 0.0402(3) Uani 1 1 d .
N3 N 0.45518(10) 0.06386(12) 0.19133(9) 0.0381(3) Uani 1 1 d .
N4 N 0.44048(10) 0.24507(14) 0.23096(9) 0.0427(3) Uani 1 1 d .
C1 C 0.13515(10) -0.25317(12) -0.04869(10) 0.0284(3) Uani 1 1 d .
C2 C 0.09620(12) -0.35971(14) 0.04316(11) 0.0389(4) Uani 1 1 d .
H2A H 0.0847 -0.3856 0.0921 0.047 Uiso 1 1 calc R
C3 C 0.08480(12) -0.42147(14) -0.02940(12) 0.0405(4) Uani 1 1 d .
H3A H 0.0632 -0.4987 -0.0392 0.049 Uiso 1 1 calc R
C4 C 0.14454(19) -0.15695(19) 0.09212(13) 0.0628(6) Uani 1 1 d .
H4A H 0.1671 -0.0898 0.0701 0.094 Uiso 1 1 calc R
H4B H 0.1886 -0.1812 0.1465 0.094 Uiso 1 1 calc R
H4C H 0.0892 -0.1359 0.1007 0.094 Uiso 1 1 calc R
C5 C 0.26750(13) -0.21377(15) -0.12678(13) 0.0420(4) Uani 1 1 d .
C6 C 0.32870(14) -0.12209(19) -0.14650(15) 0.0589(6) Uani 1 1 d .
H6A H 0.3729 -0.1615 -0.1650 0.088 Uiso 1 1 calc R
H6B H 0.3590 -0.0767 -0.0951 0.088 Uiso 1 1 calc R
H6C H 0.2928 -0.0704 -0.1918 0.088 Uiso 1 1 calc R
C7 C 0.22956(17) -0.2948(2) -0.20419(15) 0.0653(6) Uani 1 1 d .
H7A H 0.2785 -0.3316 -0.2168 0.098 Uiso 1 1 calc R
H7B H 0.1933 -0.2496 -0.2536 0.098 Uiso 1 1 calc R
H7C H 0.1928 -0.3545 -0.1913 0.098 Uiso 1 1 calc R
C8 C 0.32408(15) -0.28563(19) -0.04954(17) 0.0613(6) Uani 1 1 d .
H8A H 0.3690 -0.3292 -0.0644 0.092 Uiso 1 1 calc R
H8B H 0.2858 -0.3398 -0.0333 0.092 Uiso 1 1 calc R
H8C H 0.3535 -0.2337 -0.0017 0.092 Uiso 1 1 calc R
C9 C 0.08277(12) -0.08303(15) -0.18478(10) 0.0352(3) Uani 1 1 d .
C10 C 0.02633(14) -0.17623(17) -0.24429(12) 0.0512(5) Uani 1 1 d .
H10A H -0.0230 -0.1394 -0.2892 0.077 Uiso 1 1 calc R
H10B H 0.0028 -0.2294 -0.2118 0.077 Uiso 1 1 calc R
H10C H 0.0631 -0.2195 -0.2700 0.077 Uiso 1 1 calc R
C11 C 0.11544(15) 0.00631(18) -0.23596(13) 0.0512(5) Uani 1 1 d .
H11A H 0.0649 0.0341 -0.2843 0.077 Uiso 1 1 calc R
H11B H 0.1589 -0.0303 -0.2569 0.077 Uiso 1 1 calc R
H11C H 0.1433 0.0719 -0.1991 0.077 Uiso 1 1 calc R
C12 C 0.02363(14) -0.01965(16) -0.14221(15) 0.0439(5) Uani 1 1 d .
H12A H -0.0301 0.0095 -0.1863 0.066 Uiso 1 1 calc R
H12B H 0.0567 0.0454 -0.1081 0.066 Uiso 1 1 calc R
H12C H 0.0070 -0.0739 -0.1053 0.066 Uiso 1 1 calc R
C13 C 0.40678(10) 0.16503(13) 0.17018(10) 0.0308(3) Uani 1 1 d .
C14 C 0.52241(12) 0.08274(17) 0.26903(11) 0.0426(4) Uani 1 1 d .
H14A H 0.5666 0.0290 0.3000 0.051 Uiso 1 1 calc R
C15 C 0.51237(12) 0.19276(17) 0.29169(11) 0.0437(4) Uani 1 1 d .
H15A H 0.5496 0.2292 0.3424 0.052 Uiso 1 1 calc R
C16 C 0.44618(19) -0.0432(2) 0.14166(18) 0.0717(8) Uani 1 1 d .
H16A H 0.3947 -0.0368 0.0889 0.108 Uiso 1 1 calc R
H16B H 0.4378 -0.1090 0.1751 0.108 Uiso 1 1 calc R
H16C H 0.5000 -0.0553 0.1278 0.108 Uiso 1 1 calc R
C17 C 0.34437(12) 0.29363(14) 0.01069(10) 0.0364(4) Uani 1 1 d .
C18 C 0.40417(14) 0.22322(19) -0.02627(14) 0.0519(5) Uani 1 1 d .
H18A H 0.4270 0.2742 -0.0607 0.078 Uiso 1 1 calc R
H18B H 0.3695 0.1605 -0.0620 0.078 Uiso 1 1 calc R
H18C H 0.4540 0.1903 0.0204 0.078 Uiso 1 1 calc R
C19 C 0.26263(13) 0.33729(17) -0.06461(12) 0.0481(4) Uani 1 1 d .
H19A H 0.2821 0.3938 -0.0981 0.072 Uiso 1 1 calc R
H19B H 0.2202 0.3740 -0.0423 0.072 Uiso 1 1 calc R
H19C H 0.2341 0.2716 -0.1009 0.072 Uiso 1 1 calc R
C20 C 0.39794(17) 0.39851(18) 0.06022(13) 0.0627(6) Uani 1 1 d .
H20A H 0.4143 0.4489 0.0210 0.094 Uiso 1 1 calc R
H20B H 0.4518 0.3709 0.1049 0.094 Uiso 1 1 calc R
H20C H 0.3616 0.4422 0.0861 0.094 Uiso 1 1 calc R
C21 C 0.22545(12) 0.24954(14) 0.12476(11) 0.0358(3) Uani 1 1 d .
C22 C 0.22581(13) 0.16488(17) 0.19705(12) 0.0457(4) Uani 1 1 d .
H22A H 0.1855 0.1939 0.2249 0.069 Uiso 1 1 calc R
H22B H 0.2861 0.1593 0.2389 0.069 Uiso 1 1 calc R
H22C H 0.2061 0.0881 0.1729 0.069 Uiso 1 1 calc R
C23 C 0.13099(12) 0.24574(18) 0.05616(13) 0.0471(5) Uani 1 1 d .
H23A H 0.0882 0.2788 0.0796 0.071 Uiso 1 1 calc R
H23B H 0.1148 0.1652 0.0392 0.071 Uiso 1 1 calc R
H23C H 0.1303 0.2908 0.0064 0.071 Uiso 1 1 calc R
C24 C 0.24625(14) 0.37402(15) 0.16012(12) 0.0482(4) Uani 1 1 d .
H24A H 0.2011 0.3988 0.1836 0.072 Uiso 1 1 calc R
H24B H 0.2459 0.4267 0.1141 0.072 Uiso 1 1 calc R
H24C H 0.3049 0.3756 0.2051 0.072 Uiso 1 1 calc R

loop_
_atom_site_aniso_label
_atom_site_aniso_U_11
_atom_site_aniso_U_22
_atom_site_aniso_U_33
_atom_site_aniso_U_23
_atom_site_aniso_U_13
_atom_site_aniso_U_12
Pd1 0.03312(10) 0.02593(11) 0.03210(10) -0.00476(4) 0.00759(7) -0.00482(4)
P1 0.0302(2) 0.02292(18) 0.02746(19) -0.00208(14) 0.01224(16) -0.00346(14)
P2 0.0279(2) 0.02402(19) 0.02553(19) -0.00022(14) 0.00142(15) -0.00070(14)
N1 0.0414(8) 0.0315(7) 0.0297(7) 0.0017(5) 0.0149(6) -0.0021(6)
N2 0.0545(9) 0.0293(7) 0.0424(8) -0.0064(6) 0.0241(7) -0.0110(6)
N3 0.0376(8) 0.0359(7) 0.0344(7) 0.0056(6) 0.0044(6) 0.0074(6)
N4 0.0395(8) 0.0426(8) 0.0330(7) -0.0026(6) -0.0036(6) 0.0037(6)
C1 0.0339(8) 0.0247(6) 0.0286(7) 0.0005(5) 0.0133(6) -0.0014(6)
C2 0.0436(10) 0.0352(8) 0.0413(9) 0.0109(7) 0.0192(8) -0.0031(7)
C3 0.0453(10) 0.0256(7) 0.0549(11) 0.0038(7) 0.0230(9) -0.0052(7)
C4 0.1089(19) 0.0507(11) 0.0444(11) -0.0124(9) 0.0462(13) -0.0236(12)
C5 0.0447(10) 0.0344(8) 0.0572(11) -0.0066(8) 0.0307(9) -0.0006(7)
C6 0.0549(13) 0.0587(12) 0.0831(16) -0.0003(11) 0.0493(13) -0.0035(10)
C7 0.0771(16) 0.0597(13) 0.0773(16) -0.0299(12) 0.0499(14) -0.0068(11)
C8 0.0462(12) 0.0491(11) 0.0911(17) 0.0064(12) 0.0271(12) 0.0138(9)
C9 0.0374(9) 0.0353(8) 0.0294(8) 0.0011(6) 0.0072(7) -0.0056(7)
C10 0.0526(12) 0.0499(11) 0.0400(10) -0.0065(9) 0.0022(9) -0.0120(9)
C11 0.0600(13) 0.0495(10) 0.0413(11) 0.0171(8) 0.0143(10) -0.0026(9)
C12 0.0358(10) 0.0419(11) 0.0503(12) 0.0016(8) 0.0105(9) 0.0048(7)
C13 0.0294(8) 0.0294(7) 0.0281(7) 0.0040(6) 0.0030(6) 0.0006(6)
C14 0.0359(9) 0.0547(10) 0.0311(8) 0.0127(8) 0.0040(7) 0.0124(8)
C15 0.0361(9) 0.0583(11) 0.0276(8) 0.0013(8) -0.0005(7) 0.0038(8)
C16 0.0782(18) 0.0402(10) 0.0710(16) -0.0097(11) -0.0062(14) 0.0241(12)
C17 0.0400(9) 0.0330(8) 0.0297(8) 0.0054(6) 0.0041(7) -0.0056(7)
C18 0.0453(11) 0.0586(12) 0.0563(12) 0.0150(10) 0.0233(10) 0.0007(9)
C19 0.0500(11) 0.0510(10) 0.0355(9) 0.0137(8) 0.0050(8) 0.0029(8)
C20 0.0822(16) 0.0467(11) 0.0461(11) 0.0053(9) 0.0060(11) -0.0313(11)
C21 0.0360(9) 0.0334(8) 0.0328(8) -0.0037(6) 0.0054(7) 0.0054(6)
C22 0.0482(11) 0.0512(10) 0.0398(9) 0.0003(8) 0.0179(8) 0.0013(8)
C23 0.0327(9) 0.0539(11) 0.0486(11) -0.0046(9) 0.0064(8) 0.0076(8)
C24 0.0532(11) 0.0376(9) 0.0461(10) -0.0092(8) 0.0075(9) 0.0097(8)

loop_
_atom_type_symbol
_atom_type_description
_atom_type_scat_dispersion_real
_atom_type_scat_dispersion_imag
_atom_type_scat_source
C C 0.0033 0.0016 'International Tables Vol C Tables 4.2.6.8 and 6.1.1.4'
H H 0.0000 0.0000 'International Tables Vol C Tables 4.2.6.8 and 6.1.1.4'
N N 0.0061 0.0033 'International Tables Vol C Tables 4.2.6.8 and 6.1.1.4'
P P 0.1023 0.0942 'International Tables Vol C Tables 4.2.6.8 and 6.1.1.4'
Pd Pd -0.9988 1.0072 'International Tables Vol C Tables 4.2.6.8 and 6.1.1.4'

loop_
_geom_angle_atom_site_label_1
_geom_angle_atom_site_label_2
_geom_angle_atom_site_label_3
_geom_angle
P2 Pd1 P1 173.964(14)
C1 P1 C5 101.27(7)
C1 P1 C9 101.51(7)
C5 P1 C9 112.68(8)
C1 P1 Pd1 117.89(5)
C5 P1 Pd1 111.86(6)
C9 P1 Pd1 111.01(5)
C13 P2 C17 101.69(7)
C13 P2 C21 101.51(7)
C17 P2 C21 112.83(8)
C13 P2 Pd1 116.64(5)
C17 P2 Pd1 112.17(5)
C21 P2 Pd1 111.31(6)
C2 N1 C1 106.89(13)
C2 N1 C4 124.25(14)
C1 N1 C4 128.79(13)
C1 N2 C3 105.78(13)
C13 N3 C14 107.04(14)
C13 N3 C16 129.14(16)
C14 N3 C16 123.66(16)
C13 N4 C15 105.71(15)
N2 C1 N1 110.49(13)
N2 C1 P1 125.47(11)
N1 C1 P1 123.86(11)
C3 C2 N1 106.40(14)
C2 C3 N2 110.44(14)
C8 C5 C7 109.02(17)
C8 C5 C6 108.25(18)
C7 C5 C6 109.08(16)
C8 C5 P1 106.12(13)
C7 C5 P1 116.24(14)
C6 C5 P1 107.86(12)
C10 C9 C11 110.22(15)
C10 C9 C12 108.14(16)
C11 C9 C12 108.73(15)
C10 C9 P1 117.42(13)
C11 C9 P1 107.78(13)
C12 C9 P1 104.15(12)
N4 C13 N3 110.20(13)
N4 C13 P2 124.87(12)
N3 C13 P2 124.80(12)
C15 C14 N3 106.32(15)
C14 C15 N4 110.73(16)
C18 C17 C20 108.62(17)
C18 C17 C19 108.22(15)
C20 C17 C19 109.67(15)
C18 C17 P2 104.66(12)
C20 C17 P2 116.34(12)
C19 C17 P2 108.97(12)
C24 C21 C23 109.59(14)
C24 C21 C22 110.09(15)
C23 C21 C22 107.26(16)
C24 C21 P2 116.43(13)
C23 C21 P2 107.46(11)
C22 C21 P2 105.59(11)

loop_
_geom_bond_atom_site_label_1
_geom_bond_atom_site_label_2
_geom_bond_distance
Pd1 P2 2.2836(4)
Pd1 P1 2.2886(4)
P1 C1 1.8261(14)
P1 C5 1.8799(17)
P1 C9 1.8836(17)
P2 C13 1.8294(15)
P2 C17 1.8880(16)
P2 C21 1.8900(17)
N1 C2 1.368(2)
N1 C1 1.3716(19)
N1 C4 1.443(2)
N2 C1 1.3255(19)
N2 C3 1.368(2)
N3 C13 1.3644(19)
N3 C14 1.375(2)
N3 C16 1.453(3)
N4 C13 1.328(2)
N4 C15 1.370(2)
C2 C3 1.352(2)
C5 C8 1.524(3)
C5 C7 1.526(3)
C5 C6 1.540(2)
C9 C10 1.515(2)
C9 C11 1.529(2)
C9 C12 1.540(3)
C14 C15 1.337(3)
C17 C18 1.527(3)
C17 C20 1.532(2)
C17 C19 1.538(2)
C21 C24 1.529(2)
C21 C23 1.537(2)
C21 C22 1.539(2)
